data_7103094
loop_
_publ_author_name
'Qvortrup, Katrine'
'Bond, Andrew D'
'Nielsen, Anne'
'McKenzie, Christine J'
'Kils\%a, Kristine'
'Nielsen, Mogens Br\/ondsted'

_publ_section_title
;
 Perylenediimide--metal ion dyads for photo-induced electron transfer.
;
_journal_issue 17
_journal_name_full 'Chemical communications (Cambridge, England)'
_journal_page_first 1986
_journal_page_last 1988
_journal_paper_doi 10.1039/b719243f
_journal_year 2008
_chemical_formula_moiety 'C21 H24 Cl Cu N4 +, Cl O4 -'
_chemical_formula_sum 'C21 H24 Cl2 Cu N4 O4'
_chemical_formula_weight 530.88
_chemical_name_common '[2.CuCl](ClO4)'
_space_group_IT_number 14
_symmetry_cell_setting monoclinic
_symmetry_space_group_name_Hall '-P 2yn'
_symmetry_space_group_name_H-M 'P 1 21/n 1'
_atom_sites_solution_hydrogens geom
_atom_sites_solution_primary direct
_atom_sites_solution_secondary difmap
_cell_angle_alpha 90.00
_cell_angle_beta 104.208(10)
_cell_angle_gamma 90.00
_cell_formula_units_Z 4
_cell_length_a 8.7106(11)
_cell_length_b 16.317(2)
_cell_length_c 16.334(2)
_cell_measurement_reflns_used 4217
_cell_measurement_temperature 120(2)
_cell_measurement_theta_max 25.94
_cell_measurement_theta_min 2.63
_cell_volume 2250.6(5)
_computing_cell_refinement 'SAINT v.7.06a (Bruker, 2003)'
_computing_data_collection 'APEX2 v.1.0-22 (Bruker Nonius, 2004)'
_computing_data_reduction 'SAINT v.7.06a'
_computing_molecular_graphics 'SHELXTL v.6.10'
_computing_publication_material 'SHELXTL v.6.10'
_computing_structure_refinement 'SHELXTL v.6.10'
_computing_structure_solution 'SHELXTL v.6.10 (Sheldrick, 2000)'
_diffrn_ambient_temperature 120(2)
_diffrn_measured_fraction_theta_full 1.000
_diffrn_measured_fraction_theta_max 1.000
_diffrn_measurement_device_type 'Bruker-Nonius X8APEX-II CCD'
_diffrn_measurement_method 'thin-slice \w and \f scans'
_diffrn_radiation_monochromator graphite
_diffrn_radiation_source 'fine-focus sealed tube'
_diffrn_radiation_type MoK\a
_diffrn_radiation_wavelength 0.71073
_diffrn_reflns_av_R_equivalents 0.0432
_diffrn_reflns_av_sigmaI/netI 0.0324
_diffrn_reflns_limit_h_max 10
_diffrn_reflns_limit_h_min -10
_diffrn_reflns_limit_k_max 20
_diffrn_reflns_limit_k_min -20
_diffrn_reflns_limit_l_max 20
_diffrn_reflns_limit_l_min -20
_diffrn_reflns_number 23588
_diffrn_reflns_theta_full 26.37
_diffrn_reflns_theta_max 26.37
_diffrn_reflns_theta_min 1.79
_diffrn_standards_number 0
_exptl_absorpt_coefficient_mu 1.244
_exptl_absorpt_correction_T_max 0.845
_exptl_absorpt_correction_T_min 0.634
_exptl_absorpt_correction_type multi-scan
_exptl_absorpt_process_details 'SADABS (Sheldrick, 2003)'
_exptl_crystal_density_diffrn 1.567
_exptl_crystal_density_method 'not measured'
_exptl_crystal_description block
_exptl_crystal_F_000 1092
_exptl_crystal_size_max 0.30
_exptl_crystal_size_mid 0.21
_exptl_crystal_size_min 0.14
_refine_diff_density_max 1.471
_refine_diff_density_min -0.908
_refine_diff_density_rms 0.107
_refine_ls_extinction_coef 0.0021(4)
_refine_ls_extinction_expression Fc^*^=kFc[1+0.001xFc^2^\l^3^/sin(2\q)]^-1/4^
_refine_ls_extinction_method SHELXL
_refine_ls_goodness_of_fit_ref 1.067
_refine_ls_hydrogen_treatment constr
_refine_ls_matrix_type full
_refine_ls_number_parameters 310
_refine_ls_number_reflns 4594
_refine_ls_number_restraints 6
_refine_ls_restrained_S_all 1.075
_refine_ls_R_factor_all 0.0776
_refine_ls_R_factor_gt 0.0591
_refine_ls_shift/su_max 0.000
_refine_ls_shift/su_mean 0.000
_refine_ls_structure_factor_coef Fsqd
_refine_ls_weighting_details 'calc w=1/[\s^2^(Fo^2^)+(0.0515P)^2^+7.3089P] where P=(Fo^2^+2Fc^2^)/3'
_refine_ls_weighting_scheme calc
_refine_ls_wR_factor_gt 0.1372
_refine_ls_wR_factor_ref 0.1477
_reflns_number_gt 3622
_reflns_number_total 4594
_reflns_threshold_expression I>2\s(I)
_cod_data_source_file b719243f.txt
_cod_data_source_block 2
_cod_original_sg_symbol_H-M 'P 21/n'
_cod_database_code 7103094

loop_
_symmetry_equiv_pos_as_xyz
'x, y, z'
'-x+1/2, y+1/2, -z+1/2'
'-x, -y, -z'
'x-1/2, -y-1/2, z-1/2'

loop_
_atom_site_label
_atom_site_type_symbol
_atom_site_fract_x
_atom_site_fract_y
_atom_site_fract_z
_atom_site_U_iso_or_equiv
_atom_site_adp_type
_atom_site_occupancy
_atom_site_symmetry_multiplicity
_atom_site_calc_flag
_atom_site_refinement_flags
_atom_site_disorder_assembly
_atom_site_disorder_group
Cu Cu 0.89668(6) 0.01594(4) 0.35628(3) 0.03686(19) Uani 1 1 d . . .
Cl1 Cl 1.14339(15) -0.03671(8) 0.41075(9) 0.0537(4) Uani 1 1 d . . .
N1 N 0.9681(4) 0.1278(2) 0.3230(2) 0.0342(8) Uani 1 1 d . . .
N2 N 0.8670(4) -0.0052(2) 0.2246(2) 0.0344(8) Uani 1 1 d . . .
N3 N 0.7676(4) -0.0778(2) 0.3784(2) 0.0388(9) Uani 1 1 d . . .
N4 N 0.7359(6) 0.0825(3) 0.3957(3) 0.0646(13) Uani 1 1 d . . .
H4N H 0.7629 0.0816 0.4544 0.077 Uiso 1 1 calc R . .
C1 C 1.0920(5) 0.1686(3) 0.3914(3) 0.0414(11) Uani 1 1 d . . .
H1A H 1.1868 0.1330 0.4051 0.050 Uiso 1 1 calc R . .
H1B H 1.0511 0.1725 0.4427 0.050 Uiso 1 1 calc R . .
C2 C 1.1424(5) 0.2530(3) 0.3709(3) 0.0416(11) Uani 1 1 d . . .
C3 C 1.0781(6) 0.3223(3) 0.3990(3) 0.0486(13) Uani 1 1 d . . .
H3 H 1.0052 0.3163 0.4333 0.058 Uiso 1 1 calc R . .
C4 C 1.1183(6) 0.3994(3) 0.3779(4) 0.0576(15) Uani 1 1 d . . .
H4 H 1.0734 0.4460 0.3979 0.069 Uiso 1 1 calc R . .
C5 C 1.2249(6) 0.4097(4) 0.3272(4) 0.0635(16) Uani 1 1 d . . .
H5 H 1.2505 0.4631 0.3113 0.076 Uiso 1 1 calc R . .
C6 C 1.2930(6) 0.3408(4) 0.3003(4) 0.0595(15) Uani 1 1 d . . .
H6 H 1.3673 0.3470 0.2668 0.071 Uiso 1 1 calc R . .
C7 C 1.2529(6) 0.2640(3) 0.3222(3) 0.0495(13) Uani 1 1 d . . .
H7 H 1.3010 0.2174 0.3041 0.059 Uiso 1 1 calc R . .
C8 C 1.0294(5) 0.1166(3) 0.2468(3) 0.0335(9) Uani 1 1 d . . .
H8A H 1.1413 0.0987 0.2640 0.040 Uiso 1 1 calc R . .
H8B H 1.0257 0.1697 0.2169 0.040 Uiso 1 1 calc R . .
C9 C 0.9337(5) 0.0540(3) 0.1878(3) 0.0320(9) Uani 1 1 d . . .
C10 C 0.9230(5) 0.0547(3) 0.1024(3) 0.0331(9) Uani 1 1 d . . .
H10 H 0.9686 0.0980 0.0775 0.040 Uiso 1 1 calc R . .
C11 C 0.8449(5) -0.0086(3) 0.0534(3) 0.0382(10) Uani 1 1 d . . .
H11 H 0.8365 -0.0095 -0.0057 0.046 Uiso 1 1 calc R . .
C12 C 0.7794(6) -0.0702(3) 0.0908(3) 0.0412(11) Uani 1 1 d . . .
H12 H 0.7265 -0.1148 0.0584 0.049 Uiso 1 1 calc R . .
C13 C 0.7919(5) -0.0660(3) 0.1763(3) 0.0409(11) Uani 1 1 d . . .
H13 H 0.7450 -0.1082 0.2021 0.049 Uiso 1 1 calc R . .
C15 C 0.8101(6) -0.1572(3) 0.3871(3) 0.0396(11) Uani 1 1 d . . .
H15 H 0.9137 -0.1722 0.3835 0.048 Uiso 1 1 calc R . .
C16 C 0.7087(6) -0.2177(3) 0.4010(3) 0.0445(11) Uani 1 1 d . . .
H16 H 0.7418 -0.2733 0.4071 0.053 Uiso 1 1 calc R . .
C17 C 0.5590(7) -0.1959(4) 0.4058(4) 0.0576(14) Uani 1 1 d . . .
H17 H 0.4873 -0.2363 0.4158 0.069 Uiso 1 1 calc R . .
C18 C 0.5134(7) -0.1139(4) 0.3957(4) 0.0610(16) Uani 1 1 d . . .
H18 H 0.4096 -0.0979 0.3980 0.073 Uiso 1 1 calc R . .
C19 C 0.6194(6) -0.0568(3) 0.3826(3) 0.0503(13) Uani 1 1 d . . .
C20 C 0.5928(8) 0.0371(4) 0.3677(5) 0.088(3) Uani 1 1 d . . .
H20A H 0.5487 0.0473 0.3067 0.106 Uiso 1 1 calc R . .
H20B H 0.5145 0.0565 0.3982 0.106 Uiso 1 1 calc R . .
C21 C 0.7303(7) 0.1663(3) 0.3698(3) 0.0518(14) Uani 1 1 d . . .
H21A H 0.7789 0.2015 0.4187 0.062 Uiso 1 1 calc R . .
H21B H 0.6188 0.1836 0.3480 0.062 Uiso 1 1 calc R . .
C22 C 0.8182(5) 0.1759(3) 0.3021(3) 0.0331(9) Uani 1 1 d . . .
H22A H 0.7508 0.1569 0.2475 0.040 Uiso 1 1 calc R . .
H22B H 0.8428 0.2346 0.2963 0.040 Uiso 1 1 calc R . .
Cl2 Cl 0.40603(12) 0.16367(7) 0.12925(7) 0.0384(3) Uani 1 1 d D . .
O1 O 0.4748(4) 0.2180(2) 0.1953(2) 0.0519(9) Uani 1 1 d D A .
O2 O 0.5173(5) 0.1137(3) 0.1042(3) 0.0759(13) Uani 1 1 d D A .
O3A O 0.2719(8) 0.1228(5) 0.1368(5) 0.063(3) Uani 0.647(12) 1 d PD A 1
O4A O 0.3636(9) 0.2196(4) 0.0554(3) 0.063(3) Uani 0.647(12) 1 d PD A 1
O3B O 0.3751(18) 0.0970(7) 0.1931(10) 0.076(5) Uani 0.353(12) 1 d PD A 2
O4B O 0.2483(13) 0.1768(10) 0.0838(9) 0.077(6) Uani 0.353(12) 1 d PD A 2

loop_
_atom_site_aniso_label
_atom_site_aniso_U_11
_atom_site_aniso_U_22
_atom_site_aniso_U_33
_atom_site_aniso_U_23
_atom_site_aniso_U_13
_atom_site_aniso_U_12
Cu 0.0380(3) 0.0430(3) 0.0274(3) -0.0031(2) 0.0040(2) 0.0173(2)
Cl1 0.0458(7) 0.0531(7) 0.0564(8) -0.0004(6) 0.0017(6) 0.0255(6)
N1 0.0298(18) 0.041(2) 0.0277(18) -0.0093(15) 0.0000(14) 0.0105(15)
N2 0.0336(19) 0.040(2) 0.0297(18) -0.0042(15) 0.0077(15) 0.0028(16)
N3 0.035(2) 0.050(2) 0.0277(18) -0.0071(16) 0.0008(15) 0.0166(17)
N4 0.067(3) 0.061(3) 0.072(3) 0.015(3) 0.029(3) 0.015(3)
C1 0.037(2) 0.048(3) 0.034(2) -0.015(2) -0.0028(19) 0.013(2)
C2 0.033(2) 0.047(3) 0.039(2) -0.017(2) -0.0031(19) 0.004(2)
C3 0.032(2) 0.049(3) 0.061(3) -0.027(2) 0.003(2) 0.004(2)
C4 0.034(3) 0.051(3) 0.084(4) -0.033(3) 0.008(3) -0.003(2)
C5 0.044(3) 0.050(3) 0.091(4) -0.018(3) 0.005(3) -0.013(2)
C6 0.040(3) 0.062(4) 0.076(4) -0.030(3) 0.015(3) -0.016(3)
C7 0.032(2) 0.058(3) 0.056(3) -0.025(3) 0.006(2) -0.005(2)
C8 0.030(2) 0.037(2) 0.032(2) -0.0096(18) 0.0035(17) 0.0014(18)
C9 0.026(2) 0.038(2) 0.031(2) -0.0065(18) 0.0063(17) 0.0051(17)
C10 0.031(2) 0.039(2) 0.030(2) -0.0049(18) 0.0081(17) -0.0020(18)
C11 0.034(2) 0.053(3) 0.028(2) -0.009(2) 0.0099(18) 0.002(2)
C12 0.041(3) 0.049(3) 0.034(2) -0.012(2) 0.0089(19) -0.010(2)
C13 0.040(3) 0.049(3) 0.034(2) -0.006(2) 0.010(2) -0.008(2)
C15 0.039(2) 0.054(3) 0.025(2) -0.0032(19) 0.0057(18) 0.013(2)
C16 0.043(3) 0.054(3) 0.034(2) -0.006(2) 0.005(2) 0.010(2)
C17 0.048(3) 0.071(4) 0.056(3) -0.018(3) 0.015(3) -0.003(3)
C18 0.040(3) 0.073(4) 0.069(4) -0.028(3) 0.010(3) 0.007(3)
C19 0.032(2) 0.064(3) 0.050(3) -0.019(3) 0.000(2) 0.014(2)
C20 0.068(4) 0.066(4) 0.093(5) -0.052(4) -0.053(4) 0.050(3)
C21 0.064(3) 0.057(3) 0.040(3) 0.009(2) 0.024(2) 0.033(3)
C22 0.032(2) 0.035(2) 0.030(2) -0.0023(17) 0.0023(17) 0.0091(18)
Cl2 0.0311(5) 0.0424(6) 0.0399(6) -0.0106(5) 0.0053(4) -0.0004(4)
O1 0.046(2) 0.063(2) 0.047(2) -0.0206(17) 0.0098(16) -0.0134(17)
O2 0.053(2) 0.075(3) 0.108(4) -0.034(3) 0.035(2) 0.007(2)
O3A 0.038(4) 0.078(5) 0.079(6) -0.023(5) 0.027(4) -0.030(4)
O4A 0.100(6) 0.049(4) 0.026(3) 0.006(2) -0.011(3) -0.012(3)
O3B 0.071(10) 0.051(7) 0.113(12) -0.008(7) 0.038(9) -0.012(6)
O4B 0.047(7) 0.108(13) 0.062(9) -0.027(9) -0.015(6) 0.021(8)

loop_
_atom_type_symbol
_atom_type_description
_atom_type_scat_dispersion_real
_atom_type_scat_dispersion_imag
_atom_type_scat_source
C C 0.0033 0.0016 'International Tables Vol C Tables 4.2.6.8 and 6.1.1.4'
H H 0.0000 0.0000 'International Tables Vol C Tables 4.2.6.8 and 6.1.1.4'
N N 0.0061 0.0033 'International Tables Vol C Tables 4.2.6.8 and 6.1.1.4'
O O 0.0106 0.0060 'International Tables Vol C Tables 4.2.6.8 and 6.1.1.4'
Cl Cl 0.1484 0.1585 'International Tables Vol C Tables 4.2.6.8 and 6.1.1.4'
Cu Cu 0.3201 1.2651 'International Tables Vol C Tables 4.2.6.8 and 6.1.1.4'

loop_
_geom_angle_atom_site_label_1
_geom_angle_atom_site_label_2
_geom_angle_atom_site_label_3
_geom_angle
_geom_angle_site_symmetry_1
_geom_angle_site_symmetry_3
_geom_angle_publ_flag
N3 Cu N4 83.50(18) . . ?
N3 Cu N1 163.73(14) . . ?
N4 Cu N1 83.30(17) . . ?
N3 Cu N2 97.23(14) . . ?
N4 Cu N2 119.47(19) . . ?
N1 Cu N2 81.12(14) . . ?
N3 Cu Cl1 99.22(11) . . ?
N4 Cu Cl1 138.22(17) . . ?
N1 Cu Cl1 96.95(10) . . ?
N2 Cu Cl1 101.65(10) . . ?
C8 N1 C22 110.4(3) . . ?
C8 N1 C1 109.7(3) . . ?
C22 N1 C1 111.5(3) . . ?
C8 N1 Cu 108.0(3) . . ?
C22 N1 Cu 103.0(3) . . ?
C1 N1 Cu 114.1(3) . . ?
C13 N2 C9 118.3(4) . . ?
C13 N2 Cu 129.6(3) . . ?
C9 N2 Cu 112.1(3) . . ?
C15 N3 C19 118.8(5) . . ?
C15 N3 Cu 127.4(3) . . ?
C19 N3 Cu 113.8(3) . . ?
C20 N4 C21 116.0(5) . . ?
C20 N4 Cu 103.9(4) . . ?
C21 N4 Cu 113.6(3) . . ?
C20 N4 H4N 107.6 . . ?
C21 N4 H4N 107.6 . . ?
Cu N4 H4N 107.6 . . ?
N1 C1 C2 115.7(4) . . ?
N1 C1 H1A 108.3 . . ?
C2 C1 H1A 108.3 . . ?
N1 C1 H1B 108.3 . . ?
C2 C1 H1B 108.3 . . ?
H1A C1 H1B 107.4 . . ?
C3 C2 C7 118.1(5) . . ?
C3 C2 C1 120.5(5) . . ?
C7 C2 C1 121.4(4) . . ?
C4 C3 C2 121.0(5) . . ?
C4 C3 H3 119.5 . . ?
C2 C3 H3 119.5 . . ?
C3 C4 C5 120.5(5) . . ?
C3 C4 H4 119.8 . . ?
C5 C4 H4 119.8 . . ?
C6 C5 C4 119.0(6) . . ?
C6 C5 H5 120.5 . . ?
C4 C5 H5 120.5 . . ?
C7 C6 C5 120.0(5) . . ?
C7 C6 H6 120.0 . . ?
C5 C6 H6 120.0 . . ?
C6 C7 C2 121.3(5) . . ?
C6 C7 H7 119.4 . . ?
C2 C7 H7 119.4 . . ?
N1 C8 C9 111.3(4) . . ?
N1 C8 H8A 109.4 . . ?
C9 C8 H8A 109.4 . . ?
N1 C8 H8B 109.4 . . ?
C9 C8 H8B 109.4 . . ?
H8A C8 H8B 108.0 . . ?
N2 C9 C10 122.0(4) . . ?
N2 C9 C8 115.7(4) . . ?
C10 C9 C8 122.2(4) . . ?
C9 C10 C11 118.9(4) . . ?
C9 C10 H10 120.5 . . ?
C11 C10 H10 120.5 . . ?
C12 C11 C10 119.4(4) . . ?
C12 C11 H11 120.3 . . ?
C10 C11 H11 120.3 . . ?
C11 C12 C13 118.5(4) . . ?
C11 C12 H12 120.7 . . ?
C13 C12 H12 120.7 . . ?
N2 C13 C12 122.8(4) . . ?
N2 C13 H13 118.6 . . ?
C12 C13 H13 118.6 . . ?
N3 C15 C16 122.3(4) . . ?
N3 C15 H15 118.9 . . ?
C16 C15 H15 118.9 . . ?
C17 C16 C15 118.7(5) . . ?
C17 C16 H16 120.6 . . ?
C15 C16 H16 120.6 . . ?
C16 C17 C18 119.3(6) . . ?
C16 C17 H17 120.4 . . ?
C18 C17 H17 120.4 . . ?
C19 C18 C17 119.3(5) . . ?
C19 C18 H18 120.4 . . ?
C17 C18 H18 120.4 . . ?
N3 C19 C18 121.6(5) . . ?
N3 C19 C20 110.4(5) . . ?
C18 C19 C20 127.9(5) . . ?
N4 C20 C19 112.1(4) . . ?
N4 C20 H20A 109.2 . . ?
C19 C20 H20A 109.2 . . ?
N4 C20 H20B 109.2 . . ?
C19 C20 H20B 109.2 . . ?
H20A C20 H20B 107.9 . . ?
N4 C21 C22 109.4(4) . . ?
N4 C21 H21A 109.8 . . ?
C22 C21 H21A 109.8 . . ?
N4 C21 H21B 109.8 . . ?
C22 C21 H21B 109.8 . . ?
H21A C21 H21B 108.2 . . ?
N1 C22 C21 110.7(3) . . ?
N1 C22 H22A 109.5 . . ?
C21 C22 H22A 109.5 . . ?
N1 C22 H22B 109.5 . . ?
C21 C22 H22B 109.5 . . ?
H22A C22 H22B 108.1 . . ?
O3A Cl2 O2 114.0(4) . . ?
O3A Cl2 O4B 51.8(7) . . ?
O2 Cl2 O4B 126.1(5) . . ?
O3A Cl2 O1 116.5(3) . . ?
O2 Cl2 O1 113.2(2) . . ?
O4B Cl2 O1 118.9(6) . . ?
O3A Cl2 O4A 108.8(5) . . ?
O2 Cl2 O4A 99.9(4) . . ?
O4B Cl2 O4A 57.5(8) . . ?
O1 Cl2 O4A 102.1(3) . . ?
O3A Cl2 O3B 47.1(6) . . ?
O2 Cl2 O3B 92.0(5) . . ?
O4B Cl2 O3B 98.7(10) . . ?
O1 Cl2 O3B 92.1(6) . . ?
O4A Cl2 O3B 156.0(6) . . ?

loop_
_geom_bond_atom_site_label_1
_geom_bond_atom_site_label_2
_geom_bond_distance
_geom_bond_site_symmetry_2
_geom_bond_publ_flag
Cu N3 1.984(4) . ?
Cu N4 2.000(5) . ?
Cu N1 2.044(4) . ?
Cu N2 2.131(4) . ?
Cu Cl1 2.2823(13) . ?
N1 C8 1.482(5) . ?
N1 C22 1.489(5) . ?
N1 C1 1.505(5) . ?
N2 C13 1.335(6) . ?
N2 C9 1.342(6) . ?
N3 C15 1.345(6) . ?
N3 C19 1.353(6) . ?
N4 C20 1.425(8) . ?
N4 C21 1.429(7) . ?
N4 H4N 0.930 . ?
C1 C2 1.507(7) . ?
C1 H1A 0.990 . ?
C1 H1B 0.990 . ?
C2 C3 1.390(6) . ?
C2 C7 1.402(7) . ?
C3 C4 1.371(8) . ?
C3 H3 0.950 . ?
C4 C5 1.398(8) . ?
C4 H4 0.950 . ?
C5 C6 1.392(8) . ?
C5 H5 0.950 . ?
C6 C7 1.372(8) . ?
C6 H6 0.950 . ?
C7 H7 0.950 . ?
C8 C9 1.508(6) . ?
C8 H8A 0.990 . ?
C8 H8B 0.990 . ?
C9 C10 1.376(6) . ?
C10 C11 1.379(6) . ?
C10 H10 0.950 . ?
C11 C12 1.372(7) . ?
C11 H11 0.950 . ?
C12 C13 1.375(6) . ?
C12 H12 0.950 . ?
C13 H13 0.950 . ?
C15 C16 1.380(7) . ?
C15 H15 0.950 . ?
C16 C17 1.371(7) . ?
C16 H16 0.950 . ?
C17 C18 1.394(8) . ?
C17 H17 0.950 . ?
C18 C19 1.366(8) . ?
C18 H18 0.950 . ?
C19 C20 1.559(8) . ?
C20 H20A 0.990 . ?
C20 H20B 0.990 . ?
C21 C22 1.499(6) . ?
C21 H21A 0.990 . ?
C21 H21B 0.990 . ?
C22 H22A 0.990 . ?
C22 H22B 0.990 . ?
Cl2 O3A 1.377(5) . ?
Cl2 O2 1.402(4) . ?
Cl2 O4B 1.408(10) . ?
Cl2 O1 1.411(3) . ?
Cl2 O4A 1.485(5) . ?
Cl2 O3B 1.575(12) . ?
